data_2014665
loop_
_publ_author_name
'Zun-Ting Zhang'
'Xiao-Bing Wang'
'Qian-Guang Liu'
'Jian-Bin Zheng'
'Kai-Bai Yu'

_publ_section_title
;
 Hydrogen bonding and \p--\p stacking in dimethylgenistein
;
_journal_issue 1
_journal_name_full 'Acta Crystallographica Section C'
_journal_page_first o29
_journal_page_last o31
_journal_paper_doi 10.1107/S0108270104009758
_journal_volume 61
_journal_year 2005
_chemical_formula_iupac 'C17 H14 O5'
_chemical_formula_moiety 'C17 H14 O5'
_chemical_formula_sum 'C17 H14 O5'
_chemical_formula_weight 298.28
_chemical_melting_point 428
_chemical_name_common Dimethylgenistein
_chemical_name_systematic
;
5-hydroxy-4',7-dimethoxyisoflavone
;
_space_group_IT_number 14
_symmetry_cell_setting monoclinic
_symmetry_space_group_name_Hall '-P 2yn'
_symmetry_space_group_name_H-M 'P 1 21/n 1'
_atom_sites_solution_hydrogens geom
_atom_sites_solution_primary direct
_atom_sites_solution_secondary difmap
_audit_creation_method SHELXL-97
_cell_angle_alpha 90.00
_cell_angle_beta 93.807(12)
_cell_angle_gamma 90.00
_cell_formula_units_Z 4
_cell_length_a 5.7754(8)
_cell_length_b 7.9446(12)
_cell_length_c 30.044(5)
_cell_measurement_reflns_used 34
_cell_measurement_temperature 296(2)
_cell_measurement_theta_max 15.90
_cell_measurement_theta_min 2.65
_cell_volume 1375.5(4)
_computing_cell_refinement XSCANS
_computing_data_collection 'XSCANS (Siemens, 1996)'
_computing_data_reduction 'SHELXTL (Siemens, 1997)'
_computing_molecular_graphics SHELXTL
_computing_publication_material SHELXTL
_computing_structure_refinement 'SHELXL97 (Sheldrick, 1997)'
_computing_structure_solution 'SHELXS97 (Sheldrick, 1990)'
_diffrn_ambient_temperature 296(2)
_diffrn_measured_fraction_theta_full 1.000
_diffrn_measured_fraction_theta_max 1.000
_diffrn_measurement_device_type 'Siemens P4'
_diffrn_measurement_method '\w scans'
_diffrn_radiation_monochromator graphite
_diffrn_radiation_source 'normal-focus sealed tube'
_diffrn_radiation_type MoK\a
_diffrn_radiation_wavelength 0.71073
_diffrn_reflns_av_R_equivalents 0.0100
_diffrn_reflns_av_sigmaI/netI 0.0303
_diffrn_reflns_limit_h_max 6
_diffrn_reflns_limit_h_min 0
_diffrn_reflns_limit_k_max 9
_diffrn_reflns_limit_k_min 0
_diffrn_reflns_limit_l_max 36
_diffrn_reflns_limit_l_min -36
_diffrn_reflns_number 3089
_diffrn_reflns_theta_full 25.25
_diffrn_reflns_theta_max 25.25
_diffrn_reflns_theta_min 1.36
_diffrn_standards_decay_% 0.35
_diffrn_standards_interval_count 97
_diffrn_standards_number 3
_exptl_absorpt_coefficient_mu 0.107
_exptl_absorpt_correction_type none
_exptl_crystal_colour colorless
_exptl_crystal_density_diffrn 1.441
_exptl_crystal_density_method 'not measured'
_exptl_crystal_description prism
_exptl_crystal_F_000 624
_exptl_crystal_size_max 0.58
_exptl_crystal_size_mid 0.54
_exptl_crystal_size_min 0.50
_refine_diff_density_max 0.192
_refine_diff_density_min -0.149
_refine_ls_extinction_coef 0.0233(18)
_refine_ls_extinction_expression Fc^*^=kFc[1+0.001xFc^2^\l^3^/sin(2\q)]^-1/4^
_refine_ls_extinction_method SHELXL97
_refine_ls_goodness_of_fit_ref 0.903
_refine_ls_hydrogen_treatment constr
_refine_ls_matrix_type full
_refine_ls_number_parameters 203
_refine_ls_number_reflns 2485
_refine_ls_number_restraints 0
_refine_ls_restrained_S_all 0.903
_refine_ls_R_factor_all 0.0540
_refine_ls_R_factor_gt 0.0347
_refine_ls_shift/su_max 0.001
_refine_ls_shift/su_mean 0.000
_refine_ls_structure_factor_coef Fsqd
_refine_ls_weighting_details 'calc w=1/[\s^2^(Fo^2^)+(0.0522P)^2^] where P=(Fo^2^+2Fc^2^)/3'
_refine_ls_weighting_scheme calc
_refine_ls_wR_factor_gt 0.0817
_refine_ls_wR_factor_ref 0.0866
_reflns_number_gt 1673
_reflns_number_total 2485
_reflns_threshold_expression I>2\s(I)
_cod_data_source_file fr1473.cif
_cod_data_source_block I
_cod_depositor_comments
;
The following automatic conversions were performed:
'_symmetry_cell_setting' value 'Monoclinic' changed to 'monoclinic'
according to '/home/saulius/struct/CIF-dictionaries/cif_core.dic'
dictionary named 'cif_core.dic' version 2.4.1 from 2010-06-29.

Automatic conversion script
Id: cif_fix_enum 1527 2010-12-29 10:47:43Z saulius 

The following automatic conversions were performed:

'_symmetry_cell_setting' value 'Monoclinic' changed to 'monoclinic'
according to /home/saulius/struct/CIF-dictionaries/cif_core.dic
dictionary named 'cif_core.dic' version 2.4.1 from 2010-06-29.

Automatic conversion script
Id: cif_fix_values 1715 2011-07-08 13:25:40Z adriana 
;
_cod_original_cell_volume 1375.4(4)
_cod_original_sg_symbol_H-M 'P 21/n'
_cod_database_code 2014665

loop_
_symmetry_equiv_pos_as_xyz
'x, y, z'
'-x+1/2, y+1/2, -z+1/2'
'-x, -y, -z'
'x-1/2, -y-1/2, z-1/2'

loop_
_atom_site_label
_atom_site_fract_x
_atom_site_fract_y
_atom_site_fract_z
_atom_site_U_iso_or_equiv
_atom_site_adp_type
_atom_site_calc_flag
_atom_site_refinement_flags
_atom_site_occupancy
_atom_site_disorder_assembly
_atom_site_disorder_group
_atom_site_type_symbol
O1 -0.01497(17) 0.23550(14) 0.65150(3) 0.0479(3) Uani d . 1 . . O
O2 0.67377(18) 0.55119(15) 0.62862(4) 0.0529(3) Uani d . 1 . . O
H2O 0.6810 0.5506 0.6560 0.064 Uiso calc R 1 . . H
O3 0.54957(17) 0.48501(15) 0.70802(3) 0.0501(3) Uani d . 1 . . O
O4 0.2227(2) 0.34532(17) 0.50583(4) 0.0652(4) Uani d . 1 . . O
O5 0.2007(2) 0.38703(16) 0.90489(3) 0.0589(3) Uani d . 1 . . O
C1 0.1410(3) 0.30694(19) 0.62475(5) 0.0407(4) Uani d . 1 . . C
C2 0.0933(3) 0.2862(2) 0.57932(5) 0.0470(4) Uani d . 1 . . C
H2 -0.0376 0.2279 0.5681 0.056 Uiso calc R 1 . . H
C3 0.2472(3) 0.3554(2) 0.55126(5) 0.0476(4) Uani d . 1 . . C
C4 0.4436(3) 0.4439(2) 0.56772(5) 0.0484(4) Uani d . 1 . . C
H4 0.5449 0.4897 0.5482 0.058 Uiso calc R 1 . . H
C5 0.4862(2) 0.46291(19) 0.61293(5) 0.0411(4) Uani d . 1 . . C
C6 0.3343(2) 0.39272(18) 0.64309(5) 0.0377(4) Uani d . 1 . . C
C7 0.3740(2) 0.41124(19) 0.69099(5) 0.0388(4) Uani d . 1 . . C
C8 0.1961(2) 0.34029(19) 0.71724(5) 0.0392(4) Uani d . 1 . . C
C9 0.0199(3) 0.2566(2) 0.69617(5) 0.0460(4) Uani d . 1 . . C
H9 -0.0887 0.2085 0.7139 0.055 Uiso calc R 1 . . H
C10 0.2007(2) 0.35938(19) 0.76658(5) 0.0399(4) Uani d . 1 . . C
C11 0.0120(3) 0.4273(2) 0.78600(5) 0.0446(4) Uani d . 1 . . C
H11 -0.1137 0.4652 0.7678 0.054 Uiso calc R 1 . . H
C12 0.0040(3) 0.4406(2) 0.83202(5) 0.0455(4) Uani d . 1 . . C
H12 -0.1245 0.4876 0.8444 0.055 Uiso calc R 1 . . H
C13 0.1896(3) 0.3833(2) 0.85900(5) 0.0430(4) Uani d . 1 . . C
C14 0.3817(3) 0.3153(2) 0.84024(5) 0.0474(4) Uani d . 1 . . C
H14 0.5065 0.2762 0.8585 0.057 Uiso calc R 1 . . H
C15 0.3877(3) 0.3056(2) 0.79459(5) 0.0447(4) Uani d . 1 . . C
H15 0.5188 0.2624 0.7823 0.054 Uiso calc R 1 . . H
C16 0.0224(3) 0.2657(2) 0.48580(6) 0.0693(6) Uani d . 1 . . C
H16A 0.0271 0.1478 0.4927 0.083 Uiso calc R 1 . . H
H16B 0.0183 0.2805 0.4540 0.083 Uiso calc R 1 . . H
H16C -0.1138 0.3149 0.4971 0.083 Uiso calc R 1 . . H
C17 -0.0006(3) 0.4395(3) 0.92563(6) 0.0701(6) Uani d . 1 . . C
H17A -0.0329 0.5551 0.9183 0.084 Uiso calc R 1 . . H
H17B 0.0246 0.4278 0.9574 0.084 Uiso calc R 1 . . H
H17C -0.1300 0.3710 0.9152 0.084 Uiso calc R 1 . . H

loop_
_atom_site_aniso_label
_atom_site_aniso_U_11
_atom_site_aniso_U_22
_atom_site_aniso_U_33
_atom_site_aniso_U_12
_atom_site_aniso_U_13
_atom_site_aniso_U_23
O1 0.0451(6) 0.0544(7) 0.0445(6) -0.0130(5) 0.0053(5) 0.0019(5)
O2 0.0459(6) 0.0624(8) 0.0509(7) -0.0150(6) 0.0062(5) 0.0014(6)
O3 0.0384(6) 0.0637(8) 0.0478(6) -0.0080(6) -0.0006(5) 0.0031(6)
O4 0.0744(8) 0.0792(9) 0.0421(7) -0.0131(7) 0.0041(6) -0.0062(6)
O5 0.0617(7) 0.0739(9) 0.0410(6) 0.0041(7) 0.0022(6) 0.0013(6)
C1 0.0385(8) 0.0380(9) 0.0462(9) -0.0022(7) 0.0068(7) 0.0040(7)
C2 0.0459(9) 0.0469(10) 0.0479(9) -0.0066(8) -0.0002(7) -0.0031(8)
C3 0.0550(10) 0.0488(10) 0.0395(9) 0.0025(9) 0.0058(8) -0.0005(7)
C4 0.0485(10) 0.0514(10) 0.0465(10) -0.0047(8) 0.0119(8) 0.0052(8)
C5 0.0361(8) 0.0397(9) 0.0482(9) -0.0004(7) 0.0068(7) 0.0016(7)
C6 0.0351(8) 0.0362(8) 0.0420(9) 0.0024(7) 0.0048(6) 0.0036(7)
C7 0.0327(8) 0.0383(9) 0.0452(9) 0.0037(7) 0.0011(7) 0.0035(7)
C8 0.0344(8) 0.0392(9) 0.0440(8) 0.0023(7) 0.0034(7) 0.0059(7)
C9 0.0426(9) 0.0497(10) 0.0465(9) -0.0048(8) 0.0094(7) 0.0063(8)
C10 0.0359(8) 0.0404(9) 0.0435(9) -0.0013(7) 0.0046(7) 0.0059(7)
C11 0.0362(8) 0.0520(10) 0.0456(9) 0.0035(7) 0.0020(7) 0.0100(8)
C12 0.0385(8) 0.0524(10) 0.0463(9) 0.0053(8) 0.0085(7) 0.0052(8)
C13 0.0442(9) 0.0450(9) 0.0398(9) -0.0045(8) 0.0022(7) 0.0034(7)
C14 0.0395(9) 0.0529(10) 0.0485(10) 0.0051(8) -0.0060(7) 0.0055(8)
C15 0.0362(8) 0.0493(10) 0.0488(10) 0.0040(7) 0.0045(7) 0.0033(8)
C16 0.0804(13) 0.0746(14) 0.0512(11) -0.0036(12) -0.0076(10) -0.0113(10)
C17 0.0696(12) 0.0936(16) 0.0482(10) -0.0055(11) 0.0125(9) -0.0068(10)

loop_
_atom_type_symbol
_atom_type_description
_atom_type_scat_dispersion_real
_atom_type_scat_dispersion_imag
_atom_type_scat_source
C C 0.0033 0.0016 'International Tables Vol C Tables 4.2.6.8 and 6.1.1.4'
H H 0.0000 0.0000 'International Tables Vol C Tables 4.2.6.8 and 6.1.1.4'
O O 0.0106 0.0060 'International Tables Vol C Tables 4.2.6.8 and 6.1.1.4'

loop_
_geom_angle_atom_site_label_1
_geom_angle_atom_site_label_2
_geom_angle_atom_site_label_3
_geom_angle
C9 O1 C1 118.05(12)
C5 O2 H2O 109.5
C3 O4 C16 118.58(13)
C13 O5 C17 117.49(13)
O1 C1 C2 115.71(13)
O1 C1 C6 120.83(13)
C2 C1 C6 123.46(14)
C3 C2 C1 117.46(15)
C3 C2 H2 121.3
C1 C2 H2 121.3
O4 C3 C2 124.01(15)
O4 C3 C4 114.29(14)
C2 C3 C4 121.70(14)
C5 C4 C3 119.58(15)
C5 C4 H4 120.2
C3 C4 H4 120.2
O2 C5 C4 119.34(14)
O2 C5 C6 119.88(13)
C4 C5 C6 120.78(14)
C1 C6 C5 117.03(13)
C1 C6 C7 120.89(13)
C5 C6 C7 122.08(13)
O3 C7 C6 121.61(14)
O3 C7 C8 122.96(14)
C6 C7 C8 115.42(13)
C9 C8 C7 118.66(14)
C9 C8 C10 118.96(13)
C7 C8 C10 122.37(13)
C8 C9 O1 126.03(14)
C8 C9 H9 117.0
O1 C9 H9 117.0
C11 C10 C15 117.87(13)
C11 C10 C8 119.89(13)
C15 C10 C8 122.20(13)
C10 C11 C12 121.97(14)
C10 C11 H11 119.0
C12 C11 H11 119.0
C13 C12 C11 118.95(15)
C13 C12 H12 120.5
C11 C12 H12 120.5
O5 C13 C12 124.41(14)
O5 C13 C14 115.48(13)
C12 C13 C14 120.11(14)
C15 C14 C13 120.04(14)
C15 C14 H14 120.0
C13 C14 H14 120.0
C14 C15 C10 121.03(14)
C14 C15 H15 119.5
C10 C15 H15 119.5
O4 C16 H16A 109.5
O4 C16 H16B 109.5
H16A C16 H16B 109.5
O4 C16 H16C 109.5
H16A C16 H16C 109.5
H16B C16 H16C 109.5
O5 C17 H17A 109.5
O5 C17 H17B 109.5
H17A C17 H17B 109.5
O5 C17 H17C 109.5
H17A C17 H17C 109.5
H17B C17 H17C 109.5

loop_
_geom_bond_atom_site_label_1
_geom_bond_atom_site_label_2
_geom_bond_site_symmetry_2
_geom_bond_distance
_geom_bond_publ_flag
O1 C9 . 1.3542(17) ?
O1 C1 . 1.3697(17) ?
O2 C5 . 1.3489(17) ?
O2 H2O . 0.8200 ?
O3 C7 . 1.2508(17) ?
O4 C3 . 1.3653(18) ?
O4 C16 . 1.4167(19) ?
O5 C13 . 1.3762(18) ?
O5 C17 . 1.418(2) ?
C1 C2 . 1.384(2) ?
C1 C6 . 1.390(2) ?
C2 C3 . 1.379(2) ?
C2 H2 . 0.9300 ?
C3 C4 . 1.397(2) ?
C4 C5 . 1.373(2) ?
C4 H4 . 0.9300 ?
C5 C6 . 1.417(2) ?
C6 C7 . 1.4497(19) ?
C7 C8 . 1.450(2) ?
C8 C9 . 1.339(2) ?
C8 C10 . 1.489(2) ?
C9 H9 . 0.9300 ?
C10 C11 . 1.380(2) ?
C10 C15 . 1.3913(19) ?
C11 C12 . 1.390(2) ?
C11 H11 . 0.9300 ?
C12 C13 . 1.378(2) ?
C12 H12 . 0.9300 ?
C13 C14 . 1.387(2) ?
C14 C15 . 1.377(2) ?
C14 H14 . 0.9300 ?
C15 H15 . 0.9300 ?
C16 H16A . 0.9600 ?
C16 H16B . 0.9600 ?
C16 H16C . 0.9600 ?
C17 H17A . 0.9600 ?
C17 H17B . 0.9600 ?
C17 H17C . 0.9600 ?

loop_
_geom_hbond_atom_site_label_D
_geom_hbond_atom_site_label_H
_geom_hbond_atom_site_label_A
_geom_hbond_site_symmetry_A
_geom_hbond_distance_DH
_geom_hbond_distance_HA
_geom_hbond_distance_DA
_geom_hbond_angle_DHA
O2 H2O O3 . 0.82 1.86 2.590(2) 148
C4 H4 O4 3_666 0.93 2.54 3.459(2) 171
C11 H11 O3 1_455 0.93 2.56 3.464(2) 164
C14 H14 O2 2_646 0.93 2.58 3.399(2) 147

loop_
_geom_torsion_atom_site_label_1
_geom_torsion_atom_site_label_2
_geom_torsion_atom_site_label_3
_geom_torsion_atom_site_label_4
_geom_torsion
C9 O1 C1 C2 -177.98(14)
C9 O1 C1 C6 2.5(2)
O1 C1 C2 C3 -179.58(14)
C6 C1 C2 C3 -0.1(2)
C16 O4 C3 C2 2.9(2)
C16 O4 C3 C4 -176.73(15)
C1 C2 C3 O4 -179.93(15)
C1 C2 C3 C4 -0.3(2)
O4 C3 C4 C5 179.78(14)
C2 C3 C4 C5 0.1(2)
C3 C4 C5 O2 -178.75(14)
C3 C4 C5 C6 0.5(2)
O1 C1 C6 C5 -179.89(13)
C2 C1 C6 C5 0.7(2)
O1 C1 C6 C7 -1.0(2)
C2 C1 C6 C7 179.56(14)
O2 C5 C6 C1 178.37(13)
C4 C5 C6 C1 -0.9(2)
O2 C5 C6 C7 -0.5(2)
C4 C5 C6 C7 -179.72(14)
C1 C6 C7 O3 178.48(14)
C5 C6 C7 O3 -2.7(2)
C1 C6 C7 C8 -2.1(2)
C5 C6 C7 C8 176.70(14)
O3 C7 C8 C9 -176.87(14)
C6 C7 C8 C9 3.7(2)
O3 C7 C8 C10 4.0(2)
C6 C7 C8 C10 -175.34(13)
C7 C8 C9 O1 -2.5(2)
C10 C8 C9 O1 176.65(14)
C1 O1 C9 C8 -0.8(2)
C9 C8 C10 C11 -54.1(2)
C7 C8 C10 C11 124.94(16)
C9 C8 C10 C15 123.66(17)
C7 C8 C10 C15 -57.3(2)
C15 C10 C11 C12 -0.8(2)
C8 C10 C11 C12 177.07(15)
C10 C11 C12 C13 -0.5(2)
C17 O5 C13 C12 5.9(2)
C17 O5 C13 C14 -173.76(16)
C11 C12 C13 O5 -178.89(14)
C11 C12 C13 C14 0.8(2)
O5 C13 C14 C15 179.94(15)
C12 C13 C14 C15 0.2(2)
C13 C14 C15 C10 -1.6(2)
C11 C10 C15 C14 1.9(2)
C8 C10 C15 C14 -175.98(15)

loop_
_cod_related_entry_id
_cod_related_entry_database
_cod_related_entry_code
1 ChemSpider 4533093
